data_7033058
loop_
_publ_author_name
'Ma, Zhen'
'Shi, Huaduan'
'Deng, Xiuqiang'
'Guedes da Silva, M F\'atima C'
'Martins, Lu\'isa M D R S'
'Pombeiro, Armando J. L.'

_publ_section_title
;
 Silver coordination polymers with tri- and hexacyanoethyl-functionalized
 macrocyclic ligands.
;
_journal_issue 3
_journal_name_full 'Dalton transactions (Cambridge, England : 2003)'
_journal_page_first 1388
_journal_page_last 1396
_journal_paper_doi 10.1039/c4dt02604g
_journal_volume 44
_journal_year 2015
_chemical_formula_moiety 'C58 H70 N12 O4'
_chemical_formula_sum 'C58 H70 N12 O4'
_chemical_formula_weight 999.26
_chemical_name_systematic
; 
 ? 
;
_space_group_IT_number 14
_symmetry_cell_setting monoclinic
_symmetry_space_group_name_Hall '-P 2ybc'
_symmetry_space_group_name_H-M 'P 1 21/c 1'
_atom_sites_solution_hydrogens geom
_atom_sites_solution_primary direct
_atom_sites_solution_secondary difmap
_audit_creation_method SHELXL-97
_cell_angle_alpha 90.00
_cell_angle_beta 93.614(8)
_cell_angle_gamma 90.00
_cell_formula_units_Z 2
_cell_length_a 16.377(4)
_cell_length_b 17.142(5)
_cell_length_c 9.573(3)
_cell_measurement_reflns_used 3440
_cell_measurement_temperature 150(2)
_cell_measurement_theta_max 28.13
_cell_measurement_theta_min 2.49
_cell_volume 2682.1(13)
_computing_cell_refinement 'Bruker SMART'
_computing_data_collection 'Bruker SMART'
_computing_data_reduction 'Bruker SAINT'
_computing_molecular_graphics 'Bruker SHELXTL'
_computing_publication_material 'Bruker SHELXTL'
_computing_structure_refinement 'Bruker SHELXTL'
_computing_structure_solution 'Bruker SHELXTL'
_diffrn_ambient_temperature 150(2)
_diffrn_detector_area_resol_mean no
_diffrn_measured_fraction_theta_full 0.975
_diffrn_measured_fraction_theta_max 0.975
_diffrn_measurement_device_type 'CCD area detector'
_diffrn_measurement_method 'phi and omega scans'
_diffrn_radiation_monochromator graphite
_diffrn_radiation_source 'fine-focus sealed tube'
_diffrn_radiation_type MoK\a
_diffrn_radiation_wavelength 0.71073
_diffrn_reflns_av_R_equivalents 0.0252
_diffrn_reflns_av_sigmaI/netI 0.1645
_diffrn_reflns_limit_h_max 17
_diffrn_reflns_limit_h_min -20
_diffrn_reflns_limit_k_max 21
_diffrn_reflns_limit_k_min -15
_diffrn_reflns_limit_l_max 11
_diffrn_reflns_limit_l_min -4
_diffrn_reflns_number 10105
_diffrn_reflns_theta_full 26.00
_diffrn_reflns_theta_max 26.00
_diffrn_reflns_theta_min 2.49
_diffrn_standards_decay_% no
_diffrn_standards_interval_count no
_diffrn_standards_interval_time no
_diffrn_standards_number no
_exptl_absorpt_coefficient_mu 0.080
_exptl_absorpt_correction_T_max 0.9920
_exptl_absorpt_correction_T_min 0.9686
_exptl_absorpt_correction_type multi-scan
_exptl_absorpt_process_details sadabs
_exptl_crystal_colour Colourless
_exptl_crystal_density_diffrn 1.237
_exptl_crystal_density_method 'not measured'
_exptl_crystal_description PRISM
_exptl_crystal_F_000 1068
_exptl_crystal_size_max 0.40
_exptl_crystal_size_mid 0.30
_exptl_crystal_size_min 0.10
_refine_diff_density_max 0.607
_refine_diff_density_min -0.458
_refine_diff_density_rms 0.045
_refine_ls_extinction_method none
_refine_ls_goodness_of_fit_ref 1.026
_refine_ls_hydrogen_treatment constr
_refine_ls_matrix_type full
_refine_ls_number_parameters 334
_refine_ls_number_reflns 5128
_refine_ls_number_restraints 0
_refine_ls_restrained_S_all 1.026
_refine_ls_R_factor_all 0.0769
_refine_ls_R_factor_gt 0.0533
_refine_ls_shift/su_max 0.005
_refine_ls_shift/su_mean 0.001
_refine_ls_structure_factor_coef Fsqd
_refine_ls_weighting_details 'calc w=1/[\s^2^(Fo^2^)+(0.0000P)^2^+0.0000P] where P=(Fo^2^+2Fc^2^)/3'
_refine_ls_weighting_scheme calc
_refine_ls_wR_factor_gt 0.1737
_refine_ls_wR_factor_ref 0.2010
_reflns_number_gt 3850
_reflns_number_total 5128
_reflns_threshold_expression >2sigma(I)
_cod_data_source_file c4dt02604g1.cif
_cod_data_source_block Ligand_L1
_cod_depositor_comments 'Adding full bibliography for 7033057--7033060.cif.'
_cod_original_cell_volume 2682.3(13)
_cod_original_sg_symbol_H-M 'P 21/c'
_cod_database_code 7033058

loop_
_symmetry_equiv_pos_as_xyz
'x, y, z'
'-x, y+1/2, -z+1/2'
'-x, -y, -z'
'x, -y-1/2, z-1/2'

loop_
_atom_site_label
_atom_site_type_symbol
_atom_site_fract_x
_atom_site_fract_y
_atom_site_fract_z
_atom_site_U_iso_or_equiv
_atom_site_adp_type
_atom_site_occupancy
_atom_site_symmetry_multiplicity
_atom_site_calc_flag
_atom_site_refinement_flags
O1 O 0.05274(9) 0.38971(8) 0.98105(16) 0.0316(4) Uani 1 1 d .
O2 O 0.01009(9) 0.36386(9) 0.69141(17) 0.0359(4) Uani 1 1 d .
N1 N 0.31320(11) 0.41962(10) 1.77550(18) 0.0264(4) Uani 1 1 d .
N2 N 0.34722(11) 0.38151(10) 1.45930(18) 0.0263(4) Uani 1 1 d .
N3 N -0.24399(11) 0.37392(10) 0.14347(18) 0.0258(4) Uani 1 1 d .
N4 N 0.53181(13) 0.45477(12) 1.8412(2) 0.0436(5) Uani 1 1 d .
N5 N 0.49328(13) 0.27686(13) 1.2587(2) 0.0412(5) Uani 1 1 d .
N6 N -0.31809(15) 0.17083(13) 0.1344(3) 0.0536(6) Uani 1 1 d .
C01 C 0.34489(14) 0.35484(12) 1.8634(2) 0.0296(5) Uani 1 1 d .
H01A H 0.3619 0.3119 1.8024 0.035 Uiso 1 1 calc R
H01B H 0.3005 0.3349 1.9193 0.035 Uiso 1 1 calc R
C02 C 0.41769(15) 0.37837(13) 1.9627(2) 0.0356(6) Uani 1 1 d .
H02A H 0.3978 0.4115 2.0381 0.043 Uiso 1 1 calc R
H02B H 0.4421 0.3308 2.0067 0.043 Uiso 1 1 calc R
C03 C 0.48133(14) 0.42091(13) 1.8922(2) 0.0324(5) Uani 1 1 d .
C04 C 0.42791(13) 0.39351(12) 1.5283(2) 0.0282(5) Uani 1 1 d .
H04A H 0.4406 0.3498 1.5937 0.034 Uiso 1 1 calc R
H04B H 0.4277 0.4423 1.5837 0.034 Uiso 1 1 calc R
C05 C 0.49497(13) 0.39875(12) 1.4224(2) 0.0304(5) Uani 1 1 d .
H05A H 0.4863 0.4464 1.3648 0.036 Uiso 1 1 calc R
H05B H 0.5492 0.4030 1.4738 0.036 Uiso 1 1 calc R
C06 C 0.49402(13) 0.33041(13) 1.3310(2) 0.0299(5) Uani 1 1 d .
C07 C -0.27779(14) 0.35451(12) 0.0027(2) 0.0310(5) Uani 1 1 d .
H07A H -0.2358 0.3271 -0.0489 0.037 Uiso 1 1 calc R
H07B H -0.2927 0.4031 -0.0486 0.037 Uiso 1 1 calc R
C08 C -0.35368(14) 0.30254(13) 0.0086(2) 0.0348(5) Uani 1 1 d .
H08A H -0.3960 0.3304 0.0587 0.042 Uiso 1 1 calc R
H08B H -0.3763 0.2918 -0.0878 0.042 Uiso 1 1 calc R
C09 C -0.33430(14) 0.22866(14) 0.0798(3) 0.0353(5) Uani 1 1 d .
C1 C 0.25360(13) 0.39081(13) 1.6652(2) 0.0300(5) Uani 1 1 d .
H1A H 0.2243 0.4362 1.6220 0.036 Uiso 1 1 calc R
H1B H 0.2127 0.3581 1.7096 0.036 Uiso 1 1 calc R
C2 C 0.28997(14) 0.34343(12) 1.5495(2) 0.0297(5) Uani 1 1 d .
H2A H 0.2758 0.2901 1.5360 0.036 Uiso 1 1 calc R
C3 C 0.31402(13) 0.45098(12) 1.3871(2) 0.0281(5) Uani 1 1 d .
H3A H 0.3582 0.4769 1.3386 0.034 Uiso 1 1 calc R
H3B H 0.2946 0.4879 1.4573 0.034 Uiso 1 1 calc R
C4 C 0.24411(13) 0.43247(12) 1.2815(2) 0.0252(5) Uani 1 1 d .
C5 C 0.23586(13) 0.35928(12) 1.2199(2) 0.0280(5) Uani 1 1 d .
H5A H 0.2747 0.3199 1.2459 0.034 Uiso 1 1 calc R
C6 C 0.17249(13) 0.34182(12) 1.1211(2) 0.0277(5) Uani 1 1 d .
H6A H 0.1676 0.2909 1.0822 0.033 Uiso 1 1 calc R
C7 C 0.11625(12) 0.39977(12) 1.0798(2) 0.0253(5) Uani 1 1 d .
C8 C 0.12335(12) 0.47372(12) 1.1401(2) 0.0265(5) Uani 1 1 d .
H8A H 0.0853 0.5135 1.1123 0.032 Uiso 1 1 calc R
C9 C 0.18591(12) 0.48928(11) 1.2405(2) 0.0254(5) Uani 1 1 d .
H9A H 0.1894 0.5395 1.2823 0.031 Uiso 1 1 calc R
C10 C 0.04498(14) 0.31442(12) 0.9169(2) 0.0325(5) Uani 1 1 d .
H10A H 0.0307 0.2751 0.9871 0.039 Uiso 1 1 calc R
H10B H 0.0975 0.2990 0.8791 0.039 Uiso 1 1 calc R
C11 C -0.02091(14) 0.31813(13) 0.8009(2) 0.0337(5) Uani 1 1 d .
H11A H -0.0349 0.2650 0.7665 0.040 Uiso 1 1 calc R
H11B H -0.0708 0.3425 0.8346 0.040 Uiso 1 1 calc R
C12 C -0.03573(13) 0.36693(12) 0.5666(2) 0.0287(5) Uani 1 1 d .
C13 C 0.00136(14) 0.40559(13) 0.4589(3) 0.0337(5) Uani 1 1 d .
H13A H 0.0547 0.4270 0.4747 0.040 Uiso 1 1 calc R
C14 C -0.04032(13) 0.41257(13) 0.3282(3) 0.0327(5) Uani 1 1 d .
H14A H -0.0159 0.4410 0.2565 0.039 Uiso 1 1 calc R
C15 C -0.11667(13) 0.37908(11) 0.3001(2) 0.0255(5) Uani 1 1 d .
C16 C -0.15260(13) 0.34057(12) 0.4088(2) 0.0262(5) Uani 1 1 d .
H16A H -0.2051 0.3176 0.3919 0.031 Uiso 1 1 calc R
C17 C -0.11301(12) 0.33502(12) 0.5425(2) 0.0268(5) Uani 1 1 d .
H17A H -0.1389 0.3096 0.6159 0.032 Uiso 1 1 calc R
C18 C -0.15521(13) 0.38214(12) 0.1519(2) 0.0285(5) Uani 1 1 d .
H18A H -0.1409 0.4325 0.1091 0.034 Uiso 1 1 calc R
H18B H -0.1316 0.3400 0.0965 0.034 Uiso 1 1 calc R
C19 C -0.28634(13) 0.43926(11) 0.2076(2) 0.0253(5) Uani 1 1 d .
H19A H -0.2671 0.4423 0.3076 0.030 Uiso 1 1 calc R
H19B H -0.3456 0.4274 0.2036 0.030 Uiso 1 1 calc R
C20 C 0.27496(15) 0.48035(12) 1.8587(2) 0.0349(5) Uani 1 1 d .
H20A H 0.3002 0.4801 1.9555 0.042 Uiso 1 1 calc R
H20B H 0.2159 0.4692 1.8631 0.042 Uiso 1 1 calc R

loop_
_atom_site_aniso_label
_atom_site_aniso_U_11
_atom_site_aniso_U_22
_atom_site_aniso_U_33
_atom_site_aniso_U_23
_atom_site_aniso_U_13
_atom_site_aniso_U_12
O1 0.0306(9) 0.0281(8) 0.0355(9) -0.0014(7) -0.0029(7) 0.0025(6)
O2 0.0331(9) 0.0377(9) 0.0364(9) 0.0062(7) -0.0026(7) -0.0101(7)
N1 0.0373(11) 0.0206(9) 0.0216(9) 0.0012(7) 0.0047(7) 0.0036(7)
N2 0.0306(10) 0.0266(9) 0.0216(9) 0.0037(7) 0.0001(7) -0.0045(7)
N3 0.0295(10) 0.0236(9) 0.0246(9) -0.0013(7) 0.0051(7) 0.0027(7)
N4 0.0503(14) 0.0444(12) 0.0355(11) 0.0023(10) -0.0017(10) -0.0048(10)
N5 0.0469(12) 0.0396(12) 0.0374(11) -0.0016(10) 0.0063(9) 0.0027(9)
N6 0.0586(15) 0.0391(13) 0.0649(16) 0.0115(12) 0.0190(12) 0.0006(11)
C01 0.0389(13) 0.0244(11) 0.0258(11) 0.0022(9) 0.0061(9) 0.0035(9)
C02 0.0511(15) 0.0297(12) 0.0261(11) 0.0045(9) 0.0034(10) -0.0002(10)
C03 0.0393(14) 0.0308(12) 0.0263(11) 0.0006(9) -0.0047(10) 0.0045(10)
C04 0.0343(12) 0.0278(11) 0.0223(10) -0.0024(9) -0.0006(9) -0.0018(9)
C05 0.0303(12) 0.0286(12) 0.0319(11) 0.0027(9) -0.0017(9) -0.0036(9)
C06 0.0278(12) 0.0353(12) 0.0265(10) 0.0082(10) 0.0022(8) 0.0019(9)
C07 0.0408(13) 0.0265(11) 0.0260(11) -0.0030(9) 0.0054(9) 0.0012(9)
C08 0.0356(13) 0.0380(13) 0.0301(11) -0.0016(10) -0.0037(9) 0.0011(10)
C09 0.0324(13) 0.0345(13) 0.0396(13) -0.0054(11) 0.0073(10) -0.0072(10)
C1 0.0308(12) 0.0288(11) 0.0310(11) 0.0026(9) 0.0053(9) -0.0024(9)
C2 0.0406(13) 0.0212(10) 0.0277(11) 0.0011(8) 0.0063(9) -0.0109(9)
C3 0.0353(12) 0.0220(11) 0.0271(11) 0.0010(8) 0.0029(9) -0.0035(9)
C4 0.0276(11) 0.0236(10) 0.0249(10) 0.0000(8) 0.0058(8) -0.0008(8)
C5 0.0318(12) 0.0241(11) 0.0278(11) 0.0006(9) 0.0004(9) 0.0050(9)
C6 0.0327(12) 0.0223(11) 0.0282(11) -0.0026(9) 0.0028(9) 0.0026(9)
C7 0.0242(11) 0.0276(11) 0.0246(10) 0.0025(8) 0.0046(8) -0.0019(8)
C8 0.0273(11) 0.0212(10) 0.0317(11) 0.0044(8) 0.0082(8) 0.0042(8)
C9 0.0301(11) 0.0173(10) 0.0297(10) 0.0002(8) 0.0087(8) -0.0009(8)
C10 0.0335(12) 0.0251(11) 0.0381(12) 0.0025(9) -0.0027(10) -0.0047(9)
C11 0.0319(12) 0.0301(12) 0.0385(13) 0.0052(10) -0.0016(10) -0.0080(10)
C12 0.0305(12) 0.0205(10) 0.0351(12) 0.0007(9) 0.0021(9) -0.0017(9)
C13 0.0269(12) 0.0308(12) 0.0436(14) 0.0040(10) 0.0041(10) -0.0074(9)
C14 0.0280(12) 0.0318(12) 0.0392(13) 0.0040(10) 0.0100(10) -0.0040(9)
C15 0.0297(12) 0.0182(10) 0.0293(11) 0.0002(8) 0.0072(9) 0.0026(8)
C16 0.0217(11) 0.0236(11) 0.0337(11) 0.0004(9) 0.0035(8) -0.0019(8)
C17 0.0258(11) 0.0239(10) 0.0311(11) 0.0042(9) 0.0044(8) -0.0035(8)
C18 0.0314(12) 0.0268(11) 0.0283(11) 0.0033(9) 0.0092(9) 0.0047(9)
C19 0.0285(11) 0.0219(11) 0.0260(10) 0.0010(8) 0.0071(8) 0.0025(8)
C20 0.0529(15) 0.0239(11) 0.0299(11) 0.0035(9) 0.0192(10) 0.0113(10)

loop_
_atom_type_symbol
_atom_type_description
_atom_type_scat_dispersion_real
_atom_type_scat_dispersion_imag
_atom_type_scat_source
C C 0.0033 0.0016 'International Tables Vol C Tables 4.2.6.8 and 6.1.1.4'
H H 0.0000 0.0000 'International Tables Vol C Tables 4.2.6.8 and 6.1.1.4'
N N 0.0061 0.0033 'International Tables Vol C Tables 4.2.6.8 and 6.1.1.4'
O O 0.0106 0.0060 'International Tables Vol C Tables 4.2.6.8 and 6.1.1.4'

loop_
_geom_angle_atom_site_label_1
_geom_angle_atom_site_label_2
_geom_angle_atom_site_label_3
_geom_angle
_geom_angle_site_symmetry_1
_geom_angle_site_symmetry_3
C7 O1 C10 116.88(16) . .
C12 O2 C11 117.40(16) . .
C01 N1 C20 111.77(16) . .
C01 N1 C1 110.53(16) . .
C20 N1 C1 109.78(18) . .
C04 N2 C3 113.52(16) . .
C04 N2 C2 113.08(16) . .
C3 N2 C2 114.04(17) . .
C18 N3 C07 113.03(16) . .
C18 N3 C19 113.45(16) . .
C07 N3 C19 113.34(16) . .
N1 C01 C02 112.94(18) . .
N1 C01 H01A 109.0 . .
C02 C01 H01A 109.0 . .
N1 C01 H01B 109.0 . .
C02 C01 H01B 109.0 . .
H01A C01 H01B 107.8 . .
C03 C02 C01 113.12(18) . .
C03 C02 H02A 109.0 . .
C01 C02 H02A 109.0 . .
C03 C02 H02B 109.0 . .
C01 C02 H02B 109.0 . .
H02A C02 H02B 107.8 . .
N4 C03 C02 178.0(2) . .
N2 C04 C05 111.97(17) . .
N2 C04 H04A 109.2 . .
C05 C04 H04A 109.2 . .
N2 C04 H04B 109.2 . .
C05 C04 H04B 109.2 . .
H04A C04 H04B 107.9 . .
C06 C05 C04 111.43(17) . .
C06 C05 H05A 109.3 . .
C04 C05 H05A 109.3 . .
C06 C05 H05B 109.3 . .
C04 C05 H05B 109.3 . .
H05A C05 H05B 108.0 . .
N5 C06 C05 179.8(2) . .
N3 C07 C08 111.00(18) . .
N3 C07 H07A 109.4 . .
C08 C07 H07A 109.4 . .
N3 C07 H07B 109.4 . .
C08 C07 H07B 109.4 . .
H07A C07 H07B 108.0 . .
C09 C08 C07 111.57(18) . .
C09 C08 H08A 109.3 . .
C07 C08 H08A 109.3 . .
C09 C08 H08B 109.3 . .
C07 C08 H08B 109.3 . .
H08A C08 H08B 108.0 . .
N6 C09 C08 179.0(3) . .
N1 C1 C2 115.26(18) . .
N1 C1 H1A 108.5 . .
C2 C1 H1A 108.5 . .
N1 C1 H1B 108.5 . .
C2 C1 H1B 108.5 . .
H1A C1 H1B 107.5 . .
N2 C2 C1 118.94(17) . .
N2 C2 H2A 120.5 . .
C1 C2 H2A 120.5 . .
N2 C3 C4 112.81(17) . .
N2 C3 H3A 109.0 . .
C4 C3 H3A 109.0 . .
N2 C3 H3B 109.0 . .
C4 C3 H3B 109.0 . .
H3A C3 H3B 107.8 . .
C5 C4 C9 117.52(19) . .
C5 C4 C3 121.51(18) . .
C9 C4 C3 120.95(18) . .
C4 C5 C6 122.08(19) . .
C4 C5 H5A 119.0 . .
C6 C5 H5A 119.0 . .
C5 C6 C7 119.35(19) . .
C5 C6 H6A 120.3 . .
C7 C6 H6A 120.3 . .
O1 C7 C8 116.06(18) . .
O1 C7 C6 124.35(18) . .
C8 C7 C6 119.59(19) . .
C9 C8 C7 120.04(18) . .
C9 C8 H8A 120.0 . .
C7 C8 H8A 120.0 . .
C8 C9 C4 121.38(19) . .
C8 C9 H9A 119.3 . .
C4 C9 H9A 119.3 . .
O1 C10 C11 108.64(17) . .
O1 C10 H10A 110.0 . .
C11 C10 H10A 110.0 . .
O1 C10 H10B 110.0 . .
C11 C10 H10B 110.0 . .
H10A C10 H10B 108.3 . .
O2 C11 C10 107.12(17) . .
O2 C11 H11A 110.3 . .
C10 C11 H11A 110.3 . .
O2 C11 H11B 110.3 . .
C10 C11 H11B 110.3 . .
H11A C11 H11B 108.5 . .
O2 C12 C17 125.07(19) . .
O2 C12 C13 114.96(19) . .
C17 C12 C13 120.0(2) . .
C14 C13 C12 119.5(2) . .
C14 C13 H13A 120.2 . .
C12 C13 H13A 120.2 . .
C15 C14 C13 121.6(2) . .
C15 C14 H14A 119.2 . .
C13 C14 H14A 119.2 . .
C14 C15 C16 118.0(2) . .
C14 C15 C18 118.97(19) . .
C16 C15 C18 122.99(19) . .
C15 C16 C17 121.44(19) . .
C15 C16 H16A 119.3 . .
C17 C16 H16A 119.3 . .
C12 C17 C16 119.41(19) . .
C12 C17 H17A 120.3 . .
C16 C17 H17A 120.3 . .
N3 C18 C15 113.79(17) . .
N3 C18 H18A 108.8 . .
C15 C18 H18A 108.8 . .
N3 C18 H18B 108.8 . .
C15 C18 H18B 108.8 . .
H18A C18 H18B 107.7 . .
N3 C19 C20 116.02(16) . 3_567
N3 C19 H19A 108.3 . .
C20 C19 H19A 108.3 3_567 .
N3 C19 H19B 108.3 . .
C20 C19 H19B 108.3 3_567 .
H19A C19 H19B 107.4 . .
N1 C20 C19 110.11(17) . 3_567
N1 C20 H20A 109.6 . .
C19 C20 H20A 109.6 3_567 .
N1 C20 H20B 109.6 . .
C19 C20 H20B 109.6 3_567 .
H20A C20 H20B 108.2 . .

loop_
_geom_bond_atom_site_label_1
_geom_bond_atom_site_label_2
_geom_bond_distance
_geom_bond_site_symmetry_2
O1 C7 1.372(2) .
O1 C10 1.431(3) .
O2 C12 1.371(3) .
O2 C11 1.427(3) .
N1 C01 1.468(3) .
N1 C20 1.474(3) .
N1 C1 1.477(3) .
N2 C04 1.454(3) .
N2 C3 1.464(3) .
N2 C2 1.467(3) .
N3 C18 1.458(3) .
N3 C07 1.463(3) .
N3 C19 1.472(3) .
N4 C03 1.145(3) .
N5 C06 1.149(3) .
N6 C09 1.144(3) .
C01 C02 1.531(3) .
C01 H01A 0.9900 .
C01 H01B 0.9900 .
C02 C03 1.470(3) .
C02 H02A 0.9900 .
C02 H02B 0.9900 .
C04 C05 1.543(3) .
C04 H04A 0.9900 .
C04 H04B 0.9900 .
C05 C06 1.462(3) .
C05 H05A 0.9900 .
C05 H05B 0.9900 .
C07 C08 1.533(3) .
C07 H07A 0.9900 .
C07 H07B 0.9900 .
C08 C09 1.463(3) .
C08 H08A 0.9900 .
C08 H08B 0.9900 .
C1 C2 1.525(3) .
C1 H1A 0.9900 .
C1 H1B 0.9900 .
C2 H2A 0.9500 .
C3 C4 1.513(3) .
C3 H3A 0.9900 .
C3 H3B 0.9900 .
C4 C5 1.389(3) .
C4 C9 1.402(3) .
C5 C6 1.392(3) .
C5 H5A 0.9500 .
C6 C7 1.395(3) .
C6 H6A 0.9500 .
C7 C8 1.395(3) .
C8 C9 1.385(3) .
C8 H8A 0.9500 .
C9 H9A 0.9500 .
C10 C11 1.500(3) .
C10 H10A 0.9900 .
C10 H10B 0.9900 .
C11 H11A 0.9900 .
C11 H11B 0.9900 .
C12 C17 1.385(3) .
C12 C13 1.397(3) .
C13 C14 1.392(3) .
C13 H13A 0.9500 .
C14 C15 1.387(3) .
C14 H14A 0.9500 .
C15 C16 1.394(3) .
C15 C18 1.517(3) .
C16 C17 1.401(3) .
C16 H16A 0.9500 .
C17 H17A 0.9500 .
C18 H18A 0.9900 .
C18 H18B 0.9900 .
C19 C20 1.533(3) 3_567
C19 H19A 0.9900 .
C19 H19B 0.9900 .
C20 C19 1.533(3) 3_567
C20 H20A 0.9900 .
C20 H20B 0.9900 .

loop_
_geom_torsion_atom_site_label_1
_geom_torsion_atom_site_label_2
_geom_torsion_atom_site_label_3
_geom_torsion_atom_site_label_4
_geom_torsion
_geom_torsion_site_symmetry_4
C20 N1 C01 C02 -67.6(2) .
C1 N1 C01 C02 169.76(18) .
N1 C01 C02 C03 -49.0(3) .
C3 N2 C04 C05 -73.0(2) .
C2 N2 C04 C05 155.02(18) .
N2 C04 C05 C06 -54.9(2) .
C18 N3 C07 C08 147.16(18) .
C19 N3 C07 C08 -82.0(2) .
N3 C07 C08 C09 -60.9(2) .
C01 N1 C1 C2 -71.0(2) .
C20 N1 C1 C2 165.29(17) .
C04 N2 C2 C1 74.9(2) .
C3 N2 C2 C1 -56.8(2) .
N1 C1 C2 N2 -63.6(3) .
C04 N2 C3 C4 162.56(18) .
C2 N2 C3 C4 -66.0(2) .
N2 C3 C4 C5 -24.8(3) .
N2 C3 C4 C9 156.29(19) .
C9 C4 C5 C6 -0.1(3) .
C3 C4 C5 C6 -179.1(2) .
C4 C5 C6 C7 1.4(3) .
C10 O1 C7 C8 179.34(17) .
C10 O1 C7 C6 -0.3(3) .
C5 C6 C7 O1 178.31(19) .
C5 C6 C7 C8 -1.3(3) .
O1 C7 C8 C9 -179.74(18) .
C6 C7 C8 C9 -0.1(3) .
C7 C8 C9 C4 1.4(3) .
C5 C4 C9 C8 -1.3(3) .
C3 C4 C9 C8 177.66(19) .
C7 O1 C10 C11 -173.16(18) .
C12 O2 C11 C10 171.79(17) .
O1 C10 C11 O2 70.6(2) .
C11 O2 C12 C17 6.1(3) .
C11 O2 C12 C13 -173.6(2) .
O2 C12 C13 C14 -179.45(19) .
C17 C12 C13 C14 0.8(3) .
C12 C13 C14 C15 -2.8(3) .
C13 C14 C15 C16 2.6(3) .
C13 C14 C15 C18 -174.2(2) .
C14 C15 C16 C17 -0.5(3) .
C18 C15 C16 C17 176.19(18) .
O2 C12 C17 C16 -178.44(19) .
C13 C12 C17 C16 1.3(3) .
C15 C16 C17 C12 -1.4(3) .
C07 N3 C18 C15 -163.43(17) .
C19 N3 C18 C15 65.8(2) .
C14 C15 C18 N3 -157.45(18) .
C16 C15 C18 N3 25.9(3) .
C18 N3 C19 C20 62.1(2) 3_567
C07 N3 C19 C20 -68.5(2) 3_567
C01 N1 C20 C19 148.26(19) 3_567
C1 N1 C20 C19 -88.7(2) 3_567
